data_4022368
loop_
_publ_author_name
'S. V. Rosokha'
'S. V. Lindeman'
'R. Rathore'
'J. K. Kochi'

_publ_section_title
;
 Molecular Recognition of NO/NO^+^ via Multicenter (Charge-Transfer)
 Binding to Bridged Diarene Donors. Effect of Structure on
 the Optical Transitions and Complexation Thermodynamics
;
_journal_name_full 'Journal of Organic Chemistry'
_journal_page_first 3947
_journal_page_last 3957
_journal_paper_doi 10.1021/jo030015q
_journal_volume 68
_journal_year 2003
_chemical_compound_source 'chemical synthesis'
_chemical_formula_moiety
;
(C24 H30), 2(N O)^+^, 2(Sb Cl6)^-^, (C H2 Cl2)
;
_chemical_formula_sum 'C25 H32 Cl14 N2 O2 Sb2'
_chemical_formula_weight 1132.33
_chemical_name_systematic
;
 9,10-Ethano-9,10-dihydro-1,2,3,4,5,6,7,8-octahydroanthracene/
 nitrosonium  hexachloroantimonate molecular complex 12,
 dichloromethane monosolvate
;
_space_group_IT_number 2
_symmetry_cell_setting triclinic
_symmetry_space_group_name_Hall '-P 1'
_symmetry_space_group_name_H-M 'P -1'
_atom_sites_solution_hydrogens geom
_atom_sites_solution_primary direct
_atom_sites_solution_secondary difmap
_audit_creation_method SHELXL
_cell_angle_alpha 77.221(1)
_cell_angle_beta 83.298(1)
_cell_angle_gamma 81.585(1)
_cell_formula_units_Z 2
_cell_length_a 10.8602(5)
_cell_length_b 13.1116(6)
_cell_length_c 14.8897(6)
_cell_measurement_temperature 123(2)
_cell_measurement_theta_max 30
_cell_measurement_theta_min 2
_cell_volume 2037.6(2)
_computing_cell_refinement 'SAINT V6.01 (BrukerAXS, 1997-99)'
_computing_data_collection 'SMART V5.054 (BrukerAXS, 1997-98)'
_computing_data_reduction 'SAINT & SADABS (Sheldrick, 1998)'
_computing_molecular_graphics 'XP V5.06 (BrukerAXS, 1997-99)'
_computing_publication_material 'SHELXL-93, XCIF V5.05 (BrukerAXS, 1997-99)'
_computing_structure_refinement 'SHELXL-93 (Sheldrick, 1993)'
_computing_structure_solution 'SHELXS-86 (Sheldrick, 1990)'
_diffrn_ambient_temperature 123(2)
_diffrn_measurement_device 'Siemens SMART'
_diffrn_measurement_method
;
\w-scan, frame range 0.3 deg, hemisphere
;
_diffrn_radiation_monochromator graphite
_diffrn_radiation_source 'normal-focus sealed tube'
_diffrn_radiation_type MoK\a
_diffrn_radiation_wavelength 0.71073
_diffrn_reflns_av_R_equivalents 0.0276
_diffrn_reflns_av_sigmaI/netI 0.0525
_diffrn_reflns_limit_h_max 17
_diffrn_reflns_limit_h_min -17
_diffrn_reflns_limit_k_max 21
_diffrn_reflns_limit_k_min -20
_diffrn_reflns_limit_l_max 24
_diffrn_reflns_limit_l_min 0
_diffrn_reflns_number 28321
_diffrn_reflns_theta_max 35.66
_diffrn_reflns_theta_min 1.41
_exptl_absorpt_coefficient_mu 2.272
_exptl_absorpt_correction_T_max 1.000
_exptl_absorpt_correction_T_min 0.856
_exptl_absorpt_correction_type 'empirical (SADABS procedure)'
_exptl_crystal_colour red
_exptl_crystal_density_diffrn 1.846
_exptl_crystal_density_method none
_exptl_crystal_description prism
_exptl_crystal_F_000 1104
_exptl_crystal_size_max 0.1
_exptl_crystal_size_mid 0.15
_exptl_crystal_size_min 0.2
_refine_diff_density_max 1.623
_refine_diff_density_min -1.299
_refine_diff_density_rms 0.138
_refine_ls_extinction_method none
_refine_ls_goodness_of_fit_all 0.989
_refine_ls_goodness_of_fit_obs 1.044
_refine_ls_hydrogen_treatment refall
_refine_ls_matrix_type full
_refine_ls_number_parameters 532
_refine_ls_number_reflns 17180
_refine_ls_number_restraints 0
_refine_ls_restrained_S_all 1.021
_refine_ls_restrained_S_obs 1.044
_refine_ls_R_factor_all 0.0753
_refine_ls_R_factor_obs 0.0397
_refine_ls_shift/esd_max -0.664
_refine_ls_shift/esd_mean 0.005
_refine_ls_structure_factor_coef Fsqd
_refine_ls_weighting_details 'w=1/[\s^2^(Fo^2^)+(0.0560P)^2^+0.0000P] where P=(Fo^2^+2Fc^2^)/3'
_refine_ls_weighting_scheme calc
_refine_ls_wR_factor_all 0.1088
_refine_ls_wR_factor_obs 0.0902
_reflns_number_observed 11406
_reflns_number_total 17207
_reflns_observed_criterion >2sigma(I)
_cod_data_source_file jo030015q_s2.cif
_cod_data_source_block ros-dsx
_cod_depositor_comments
;
The following automatic conversions were performed:

'_refine_ls_weighting_scheme' value 'calc
w=1/[\s^2^(Fo^2^)+(0.0560P)^2^+0.0000P] where P=(Fo^2^+2Fc^2^)/3' was
changed to 'calc'. New tag '_refine_ls_weighting_details' was
created. The value of the new tag was set to
'w=1/[\s^2^(Fo^2^)+(0.0560P)^2^+0.0000P] where P=(Fo^2^+2Fc^2^)/3'.

Automatic conversion script
Id: cif_fix_values 3143 2015-03-26 13:38:13Z robertas 
;
_cod_database_code 4022368

loop_
_symmetry_equiv_pos_as_xyz
'x, y, z'
'-x, -y, -z'

loop_
_atom_site_aniso_label
_atom_site_aniso_U_11
_atom_site_aniso_U_22
_atom_site_aniso_U_33
_atom_site_aniso_U_23
_atom_site_aniso_U_13
_atom_site_aniso_U_12
Sb1 0.02025(8) 0.01912(8) 0.02404(8) -0.00554(6) -0.00226(6) 0.00172(6)
Sb2 0.01676(8) 0.02524(9) 0.02258(8) -0.00377(6) -0.00280(6) 0.00008(6)
Cl1 0.0363(4) 0.0258(3) 0.0365(4) -0.0144(3) -0.0009(3) -0.0034(3)
Cl2 0.0219(3) 0.0437(4) 0.0363(4) -0.0169(3) -0.0057(3) 0.0078(3)
Cl3 0.0535(5) 0.0234(3) 0.0249(3) -0.0041(3) 0.0001(3) -0.0017(3)
Cl4 0.0402(4) 0.0327(4) 0.0330(4) 0.0052(3) -0.0046(3) -0.0009(3)
Cl5 0.0390(4) 0.0336(4) 0.0326(3) -0.0137(3) -0.0098(3) -0.0028(3)
Cl6 0.0212(3) 0.0325(4) 0.0633(5) -0.0129(4) 0.0037(3) -0.0002(3)
Cl7 0.0289(4) 0.0645(6) 0.0405(4) -0.0200(4) -0.0164(3) 0.0090(4)
Cl8 0.0333(4) 0.0280(4) 0.0672(6) 0.0089(4) -0.0071(4) -0.0041(3)
Cl9 0.0323(4) 0.0631(6) 0.0300(4) -0.0149(4) 0.0008(3) 0.0112(4)
Cl10 0.0330(4) 0.0712(6) 0.0373(4) -0.0230(4) 0.0035(3) 0.0089(4)
Cl11 0.0282(3) 0.0347(4) 0.0401(4) -0.0097(3) -0.0165(3) 0.0049(3)
Cl12 0.0296(4) 0.0313(4) 0.0872(7) 0.0020(4) -0.0105(4) -0.0094(3)
N1 0.0245(11) 0.0288(12) 0.0251(11) -0.0088(9) -0.0016(9) -0.0044(9)
O1 0.0429(13) 0.0362(13) 0.0288(10) 0.0033(9) -0.0042(9) -0.0007(10)
C1 0.0170(11) 0.0235(12) 0.0238(11) -0.0080(10) -0.0065(9) 0.0027(9)
C2 0.0274(13) 0.0267(14) 0.0231(12) -0.0021(10) -0.0075(10) 0.0073(11)
C3 0.0287(14) 0.0215(13) 0.0255(13) 0.0013(10) -0.0020(10) 0.0027(10)
C4 0.0188(11) 0.0174(11) 0.0230(11) -0.0035(9) -0.0019(9) -0.0017(9)
C11 0.0156(10) 0.0144(10) 0.0221(11) -0.0028(8) -0.0045(8) 0.0003(8)
C12 0.0197(11) 0.0183(11) 0.0247(11) -0.0064(9) -0.0055(9) 0.0022(9)
C13 0.0222(12) 0.0257(13) 0.0246(12) -0.0084(10) -0.0025(9) 0.0020(10)
C14 0.0176(11) 0.0271(14) 0.0302(13) -0.0096(11) 0.0014(10) -0.0002(10)
C15 0.0152(10) 0.0183(11) 0.0292(12) -0.0080(10) -0.0031(9) 0.0008(9)
C16 0.0154(10) 0.0167(11) 0.0245(11) -0.0047(9) -0.0049(9) 0.0019(8)
C17 0.0290(14) 0.0294(15) 0.0301(14) -0.0122(12) -0.0042(11) -0.0072(12)
C18 0.038(2) 0.048(2) 0.0289(15) -0.0190(15) 0.0011(13) -0.004(2)
C19 0.031(2) 0.074(3) 0.042(2) -0.024(2) 0.0134(15) -0.021(2)
C20 0.0172(12) 0.035(2) 0.046(2) -0.0171(15) -0.0047(12) -0.0027(11)
C21 0.0161(10) 0.0174(11) 0.0175(10) -0.0031(8) -0.0019(8) -0.0017(8)
C22 0.0170(11) 0.0209(12) 0.0229(11) -0.0033(9) -0.0031(9) -0.0017(9)
C23 0.0193(11) 0.0211(12) 0.0229(11) -0.0033(9) -0.0014(9) 0.0008(9)
C24 0.0228(12) 0.0225(12) 0.0201(11) -0.0055(9) -0.0006(9) 0.0003(9)
C25 0.0212(11) 0.0226(12) 0.0190(11) -0.0065(9) -0.0021(9) -0.0017(9)
C26 0.0165(10) 0.0222(12) 0.0163(10) -0.0045(9) -0.0030(8) -0.0003(9)
C27 0.0211(13) 0.0264(15) 0.050(2) -0.0074(14) -0.0120(13) -0.0038(11)
C28 0.0211(14) 0.030(2) 0.048(2) -0.0127(15) -0.0071(12) 0.0067(12)
C29 0.0295(15) 0.0237(14) 0.037(2) -0.0126(12) -0.0014(12) 0.0025(11)
C30 0.0302(15) 0.030(2) 0.039(2) -0.0152(14) -0.0118(13) -0.0054(12)
Cl1X 0.0367(4) 0.0618(6) 0.0518(5) -0.0026(4) -0.0014(4) -0.0031(4)
Cl2X 0.0468(6) 0.0730(8) 0.0600(6) -0.0126(5) 0.0127(5) 0.0080(5)
C1X 0.048(2) 0.053(3) 0.050(2) -0.008(2) 0.019(2) -0.004(2)

loop_
_atom_site_label
_atom_site_type_symbol
_atom_site_fract_x
_atom_site_fract_y
_atom_site_fract_z
_atom_site_U_iso_or_equiv
_atom_site_thermal_displace_type
_atom_site_occupancy
_atom_site_calc_flag
_atom_site_refinement_flags
Sb1 Sb 0.37461(2) 0.114069(14) 0.164037(12) 0.02137(4) Uani 1 d .
Sb2 Sb -0.77330(2) 0.631221(15) -0.433335(12) 0.02190(5) Uani 1 d .
Cl1 Cl 0.41318(7) 0.23348(6) 0.25318(5) 0.03186(15) Uani 1 d .
Cl2 Cl 0.59329(6) 0.06475(7) 0.14112(5) 0.0336(2) Uani 1 d .
Cl3 Cl 0.36723(8) -0.01870(6) 0.30195(5) 0.0347(2) Uani 1 d .
Cl4 Cl 0.38495(8) 0.24881(6) 0.02847(5) 0.0374(2) Uani 1 d .
Cl5 Cl 0.34203(7) -0.00676(6) 0.07716(5) 0.0336(2) Uani 1 d .
Cl6 Cl 0.15656(7) 0.16032(6) 0.18824(7) 0.0394(2) Uani 1 d .
Cl7 Cl -0.60769(7) 0.59566(8) -0.33737(6) 0.0436(2) Uani 1 d .
Cl8 Cl -0.82470(8) 0.45786(7) -0.37729(7) 0.0455(2) Uani 1 d .
Cl9 Cl -0.63962(8) 0.57086(8) -0.55178(5) 0.0430(2) Uani 1 d .
Cl10 Cl -0.91178(8) 0.69129(9) -0.31579(6) 0.0475(2) Uani 1 d .
Cl11 Cl -0.94285(7) 0.66633(6) -0.52739(5) 0.0338(2) Uani 1 d .
Cl12 Cl -0.72441(8) 0.80484(7) -0.49132(8) 0.0506(2) Uani 1 d .
N1 N -0.0994(2) 0.4565(2) -0.3101(2) 0.0255(5) Uani 1 d .
O1 O -0.1398(2) 0.5308(2) -0.35392(15) 0.0379(5) Uani 1 d .
N2A N 0.2491(8) -0.0034(7) -0.3023(6) 0.025(2) Uiso 0.30 d P
O2A O 0.2818(9) -0.0774(8) -0.3300(7) 0.053(2) Uiso 0.30 d P
N2B N 0.2948(4) 0.0118(3) -0.3266(3) 0.0284(7) Uiso 0.70 d P
O2B O 0.3599(4) -0.0450(4) -0.3632(3) 0.0583(11) Uiso 0.70 d P
C1 C 0.1372(2) 0.2216(2) -0.1585(2) 0.0211(5) Uani 1 d .
C2 C 0.1101(3) 0.1192(2) -0.0861(2) 0.0269(6) Uani 1 d .
C3 C 0.0035(3) 0.0720(2) -0.1147(2) 0.0268(5) Uani 1 d .
C4 C -0.0402(2) 0.1399(2) -0.2079(2) 0.0199(5) Uani 1 d .
C11 C 0.0725(2) 0.1466(2) -0.2780(2) 0.0175(4) Uani 1 d .
C12 C 0.0861(2) 0.1126(2) -0.3617(2) 0.0207(5) Uani 1 d .
C13 C 0.1908(3) 0.1384(2) -0.4247(2) 0.0241(5) Uani 1 d .
C14 C 0.2855(2) 0.1874(2) -0.3986(2) 0.0249(5) Uani 1 d .
C15 C 0.2792(2) 0.2074(2) -0.3084(2) 0.0206(5) Uani 1 d .
C16 C 0.1684(2) 0.1917(2) -0.2517(2) 0.0189(4) Uani 1 d .
C17 C -0.0058(3) 0.0501(3) -0.3851(2) 0.0281(6) Uani 1 d .
C18 C 0.2022(4) 0.1112(3) -0.5178(2) 0.0370(7) Uani 1 d .
C19 C 0.3960(4) 0.2150(4) -0.4664(3) 0.0469(10) Uani 1 d .
C20 C 0.3849(3) 0.2467(3) -0.2755(3) 0.0315(6) Uani 1 d .
C21 C -0.0814(2) 0.2507(2) -0.1912(2) 0.0171(4) Uani 1 d .
C22 C -0.2019(2) 0.3049(2) -0.1967(2) 0.0204(5) Uani 1 d .
C23 C -0.2226(2) 0.4075(2) -0.1779(2) 0.0217(5) Uani 1 d .
C24 C -0.1232(2) 0.4545(2) -0.1543(2) 0.0221(5) Uani 1 d .
C25 C -0.0029(2) 0.3955(2) -0.1450(2) 0.0206(5) Uani 1 d .
C26 C 0.0152(2) 0.2952(2) -0.1646(2) 0.0183(4) Uani 1 d .
C27 C -0.3072(3) 0.2576(3) -0.2227(3) 0.0318(6) Uani 1 d .
C28 C -0.3490(3) 0.4709(3) -0.1879(3) 0.0328(7) Uani 1 d .
C29 C -0.1469(3) 0.5659(2) -0.1431(2) 0.0299(6) Uani 1 d .
C30 C 0.1019(3) 0.4401(3) -0.1155(3) 0.0311(6) Uani 1 d .
H1A H 0.2070(29) 0.2550(25) -0.1378(21) 0.021(8) Uiso 1 d .
H2A H 0.1895(35) 0.0755(30) -0.0848(25) 0.038(10) Uiso 1 d .
H2B H 0.0902(23) 0.1373(19) -0.0293(17) 0.000(5) Uiso 1 d .
H3A H -0.0691(31) 0.0670(26) -0.0705(22) 0.025(8) Uiso 1 d .
H3B H 0.0289(33) -0.0040(29) -0.1200(23) 0.033(9) Uiso 1 d .
H4A H -0.1032(26) 0.1081(22) -0.2256(18) 0.010(6) Uiso 1 d .
H17A H -0.0587(47) 0.0284(39) -0.3327(35) 0.071(15) Uiso 1 d .
H17B H 0.0408(51) -0.0141(46) -0.4039(37) 0.086(17) Uiso 1 d .
H17C H -0.0530(45) 0.0910(38) -0.4300(33) 0.064(14) Uiso 1 d .
H18A H 0.2474(49) 0.1540(42) -0.5576(35) 0.071(16) Uiso 1 d .
H18B H 0.1196(53) 0.1222(41) -0.5397(35) 0.079(16) Uiso 1 d .
H18C H 0.2355(71) 0.0501(64) -0.5184(52) 0.141(30) Uiso 1 d .
H19A H 0.3812(45) 0.2342(40) -0.5250(37) 0.065(14) Uiso 1 d .
H19B H 0.4356(96) 0.1446(84) -0.4716(73) 0.210(46) Uiso 1 d .
H19C H 0.4272(56) 0.2533(51) -0.4498(42) 0.091(21) Uiso 1 d .
H20A H 0.3891(54) 0.2253(47) -0.2166(43) 0.093(20) Uiso 1 d .
H20B H 0.3763(40) 0.3136(37) -0.2887(30) 0.050(12) Uiso 1 d .
H20C H 0.4589(51) 0.2234(42) -0.3057(36) 0.079(16) Uiso 1 d .
H27A H -0.2820(43) 0.1974(38) -0.2380(30) 0.059(13) Uiso 1 d .
H27B H -0.3414(35) 0.3057(32) -0.2674(26) 0.039(10) Uiso 1 d .
H27C H -0.3635(60) 0.2382(51) -0.1630(46) 0.116(23) Uiso 1 d .
H28A H -0.4093(34) 0.4309(29) -0.1786(23) 0.028(9) Uiso 1 d .
H28B H -0.3661(41) 0.5096(36) -0.2419(32) 0.055(13) Uiso 1 d .
H28C H -0.3627(34) 0.5182(32) -0.1623(26) 0.034(10) Uiso 1 d .
H29A H -0.0691(34) 0.5915(28) -0.1369(23) 0.031(9) Uiso 1 d .
H29B H -0.2043(42) 0.5670(35) -0.0940(31) 0.055(12) Uiso 1 d .
H29C H -0.1767(35) 0.6118(31) -0.1925(26) 0.037(10) Uiso 1 d .
H30A H 0.1486(63) 0.3940(54) -0.0800(46) 0.115(23) Uiso 1 d .
H30B H 0.0714(39) 0.4886(35) -0.0669(29) 0.057(13) Uiso 1 d .
H30C H 0.1368(54) 0.4647(48) -0.1599(40) 0.089(21) Uiso 1 d .
Cl1X Cl -0.35080(9) 0.43766(9) 0.06190(7) 0.0520(2) Uani 1 d .
Cl2X Cl -0.14588(10) 0.26545(10) 0.07300(8) 0.0631(3) Uani 1 d .
C1X C -0.2921(5) 0.3124(4) 0.1219(3) 0.0532(11) Uani 1 d .
H1XA H -0.3450(54) 0.2797(46) 0.1147(39) 0.084(20) Uiso 1 d .
H1XB H -0.2818(48) 0.3282(41) 0.1894(37) 0.079(16) Uiso 1 d .

loop_
_atom_type_symbol
_atom_type_description
_atom_type_scat_dispersion_real
_atom_type_scat_dispersion_imag
_atom_type_scat_source
C C 0.0033 0.0016 'International Tables Vol C Tables 4.2.6.8 and 6.1.1.4'
H H 0.0000 0.0000 'International Tables Vol C Tables 4.2.6.8 and 6.1.1.4'
N N 0.0061 0.0033 'International Tables Vol C Tables 4.2.6.8 and 6.1.1.4'
O O 0.0106 0.0060 'International Tables Vol C Tables 4.2.6.8 and 6.1.1.4'
Cl Cl 0.1484 0.1585 'International Tables Vol C Tables 4.2.6.8 and 6.1.1.4'
Sb Sb -0.5866 1.5461 'International Tables Vol C Tables 4.2.6.8 and 6.1.1.4'

loop_
_geom_angle_atom_site_label_1
_geom_angle_atom_site_label_2
_geom_angle_atom_site_label_3
_geom_angle
Cl5 Sb1 Cl6 90.30(3)
Cl5 Sb1 Cl1 178.34(3)
Cl6 Sb1 Cl1 91.18(3)
Cl5 Sb1 Cl2 89.29(3)
Cl6 Sb1 Cl2 179.05(3)
Cl1 Sb1 Cl2 89.22(3)
Cl5 Sb1 Cl4 90.79(3)
Cl6 Sb1 Cl4 90.94(3)
Cl1 Sb1 Cl4 89.94(3)
Cl2 Sb1 Cl4 89.92(3)
Cl5 Sb1 Cl3 90.57(3)
Cl6 Sb1 Cl3 89.63(3)
Cl1 Sb1 Cl3 88.69(3)
Cl2 Sb1 Cl3 89.52(3)
Cl4 Sb1 Cl3 178.52(3)
Cl9 Sb2 Cl7 90.45(3)
Cl9 Sb2 Cl12 90.81(4)
Cl7 Sb2 Cl12 90.63(3)
Cl9 Sb2 Cl10 178.68(3)
Cl7 Sb2 Cl10 90.78(3)
Cl12 Sb2 Cl10 89.65(4)
Cl9 Sb2 Cl8 89.02(4)
Cl7 Sb2 Cl8 90.35(3)
Cl12 Sb2 Cl8 179.00(3)
Cl10 Sb2 Cl8 90.51(4)
Cl9 Sb2 Cl11 90.51(3)
Cl7 Sb2 Cl11 178.89(3)
Cl12 Sb2 Cl11 89.93(3)
Cl10 Sb2 Cl11 88.25(3)
Cl8 Sb2 Cl11 89.09(3)
N2B N2A O2A 82.2(11)
N2B N2A O2B 40.1(8)
O2A N2A O2B 42.2(6)
O2B O2A N2A 90.1(10)
O2B O2A N2B 60.2(6)
N2A O2A N2B 30.0(5)
N2A N2B O2B 119.5(11)
N2A N2B O2A 67.9(10)
O2B N2B O2A 51.9(5)
O2A O2B N2B 67.9(7)
O2A O2B N2A 47.7(7)
N2B O2B N2A 20.3(4)
C16 C1 C26 106.5(2)
C16 C1 C2 107.4(2)
C26 C1 C2 106.9(2)
C3 C2 C1 109.9(2)
C2 C3 C4 109.6(2)
C11 C4 C21 106.8(2)
C11 C4 C3 107.9(2)
C21 C4 C3 106.2(2)
C12 C11 C16 120.6(2)
C12 C11 C4 126.1(2)
C16 C11 C4 113.3(2)
C11 C12 C13 118.2(2)
C11 C12 C17 121.7(2)
C13 C12 C17 120.1(2)
C12 C13 C14 120.2(2)
C12 C13 C18 119.4(3)
C14 C13 C18 120.3(3)
C15 C14 C13 120.6(2)
C15 C14 C19 119.6(3)
C13 C14 C19 119.7(3)
C16 C15 C14 117.3(2)
C16 C15 C20 121.1(2)
C14 C15 C20 121.6(3)
C11 C16 C15 122.0(2)
C11 C16 C1 112.8(2)
C15 C16 C1 125.2(2)
C22 C21 C26 121.1(2)
C22 C21 C4 126.0(2)
C26 C21 C4 112.9(2)
C21 C22 C23 117.9(2)
C21 C22 C27 121.9(2)
C23 C22 C27 120.2(2)
C22 C23 C24 121.1(2)
C22 C23 C28 119.7(2)
C24 C23 C28 119.1(3)
C25 C24 C23 119.7(2)
C25 C24 C29 121.2(3)
C23 C24 C29 119.1(2)
C26 C25 C24 117.9(2)
C26 C25 C30 120.9(2)
C24 C25 C30 121.2(2)
C25 C26 C21 122.2(2)
C25 C26 C1 124.9(2)
C21 C26 C1 112.8(2)
Cl2X C1X Cl1X 112.7(2)

loop_
_geom_bond_atom_site_label_1
_geom_bond_atom_site_label_2
_geom_bond_distance
Sb1 Cl5 2.3422(7)
Sb1 Cl6 2.3628(7)
Sb1 Cl1 2.3727(7)
Sb1 Cl2 2.3735(7)
Sb1 Cl4 2.3739(8)
Sb1 Cl3 2.3821(7)
Sb2 Cl9 2.3512(8)
Sb2 Cl7 2.3566(7)
Sb2 Cl12 2.3637(9)
Sb2 Cl10 2.3652(8)
Sb2 Cl8 2.3660(9)
Sb2 Cl11 2.3732(7)
N1 O1 1.108(3)
N2A N2B 0.610(8)
N2A O2A 1.132(12)
N2A O2B 1.530(10)
O2A O2B 1.028(10)
O2A N2B 1.210(11)
N2B O2B 1.134(6)
C1 C16 1.513(4)
C1 C26 1.520(3)
C1 C2 1.565(4)
C2 C3 1.532(4)
C3 C4 1.558(4)
C4 C11 1.512(4)
C4 C21 1.522(4)
C11 C12 1.400(3)
C11 C16 1.402(3)
C12 C13 1.418(4)
C12 C17 1.495(4)
C13 C14 1.422(4)
C13 C18 1.494(4)
C14 C15 1.416(4)
C14 C19 1.508(5)
C15 C16 1.401(4)
C15 C20 1.496(4)
C21 C22 1.397(3)
C21 C26 1.405(3)
C22 C23 1.415(4)
C22 C27 1.502(4)
C23 C24 1.431(4)
C23 C28 1.503(4)
C24 C25 1.423(4)
C24 C29 1.489(4)
C25 C26 1.390(4)
C25 C30 1.502(4)
Cl1X C1X 1.755(5)
Cl2X C1X 1.753(4)
